data_1571340
loop_
_publ_author_name
'Sugamata, Koh'
'Asakawa, Teppei'
'Minoura, Mao'

_publ_section_title
;
 A tin analogue of propadiene with cumulated C[double bond, length as
 m-dash]Sn double bonds.
;
_journal_issue 19
_journal_name_full 'Chemical science'
_journal_page_first 7072
_journal_page_last 7078
_journal_paper_doi 10.1039/d4sc00093e
_journal_volume 15
_journal_year 2024
_chemical_formula_sum 'C54 H52 Si4 Sn2'
_chemical_formula_weight 1050.69
_chemical_properties_physical Air-sensitive,Moisture-sensitive
_space_group_crystal_system triclinic
_space_group_IT_number 2
_space_group_name_Hall '-P 1'
_space_group_name_H-M_alt 'P -1'
_atom_sites_solution_hydrogens geom
_audit_creation_method SHELXL-2019/3
_audit_update_record
;
2023-11-02 deposited with the CCDC.	2024-03-25 downloaded from the CCDC.
;
_cell_angle_alpha 81.137(2)
_cell_angle_beta 74.219(3)
_cell_angle_gamma 66.744(4)
_cell_formula_units_Z 1
_cell_length_a 10.0462(4)
_cell_length_b 10.6969(4)
_cell_length_c 12.2851(3)
_cell_measurement_reflns_used 33819
_cell_measurement_temperature 100(2)
_cell_measurement_theta_max 33.1930
_cell_measurement_theta_min 1.8290
_cell_volume 1165.58(8)
_computing_cell_refinement 'CrysAlisPro 1.171.42.58a (Rigaku OD, 2022)'
_computing_data_collection 'CrysAlisPro 1.171.42.58a (Rigaku OD, 2022)'
_computing_data_reduction 'CrysAlisPro 1.171.42.58a (Rigaku OD, 2022)'
_computing_molecular_graphics 'Yadokari-XG (Wakita, Nemoto et al., 2009)'
_computing_publication_material 'Yadokari-XG (Wakita, Nemoto et al., 2009)'
_computing_structure_refinement 'SHELXL 2018/3 (Sheldrick, 2015)'
_computing_structure_solution 'SHELXT 2018/2 (Sheldrick, 2018)'
_diffrn_ambient_temperature 100(2)
_diffrn_measured_fraction_theta_full 0.993
_diffrn_measured_fraction_theta_max 0.995
_diffrn_measurement_device_type 'Bruker Photon II'
_diffrn_measurement_method '\w and \f scans'
_diffrn_radiation_type MoK\a
_diffrn_radiation_wavelength 0.71073
_diffrn_reflns_av_R_equivalents 0.0273
_diffrn_reflns_av_unetI/netI 0.0119
_diffrn_reflns_Laue_measured_fraction_full 0.993
_diffrn_reflns_Laue_measured_fraction_max 0.995
_diffrn_reflns_limit_h_max 13
_diffrn_reflns_limit_h_min -13
_diffrn_reflns_limit_k_max 13
_diffrn_reflns_limit_k_min -13
_diffrn_reflns_limit_l_max 15
_diffrn_reflns_limit_l_min -15
_diffrn_reflns_number 47985
_diffrn_reflns_point_group_measured_fraction_full 0.993
_diffrn_reflns_point_group_measured_fraction_max 0.995
_diffrn_reflns_theta_full 25.242
_diffrn_reflns_theta_max 27.481
_diffrn_reflns_theta_min 3.338
_diffrn_source 'fine-focus sealed X-ray tube'
_diffrn_source_type 'Enhance (Mo) X-ray Source'
_exptl_absorpt_coefficient_mu 1.211
_exptl_absorpt_correction_T_max 1.00000
_exptl_absorpt_correction_T_min 0.92487
_exptl_absorpt_correction_type multi-scan
_exptl_absorpt_process_details
;
CrysAlisPro 1.171.42.49 (Rigaku Oxford Diffraction, 2022)
Empirical absorption correction using spherical harmonics,
implemented in SCALE3 ABSPACK scaling algorithm.
;
_exptl_crystal_colour purple
_exptl_crystal_density_diffrn 1.497
_exptl_crystal_description plate
_exptl_crystal_F_000 532
_exptl_crystal_size_max 0.050
_exptl_crystal_size_mid 0.050
_exptl_crystal_size_min 0.050
_refine_diff_density_max 0.456
_refine_diff_density_min -0.529
_refine_diff_density_rms 0.060
_refine_ls_extinction_method none
_refine_ls_goodness_of_fit_ref 1.046
_refine_ls_hydrogen_treatment constr
_refine_ls_matrix_type full
_refine_ls_number_parameters 273
_refine_ls_number_reflns 5308
_refine_ls_number_restraints 0
_refine_ls_restrained_S_all 1.046
_refine_ls_R_factor_all 0.0168
_refine_ls_R_factor_gt 0.0166
_refine_ls_shift/su_max 0.003
_refine_ls_shift/su_mean 0.000
_refine_ls_structure_factor_coef Fsqd
_refine_ls_weighting_details 'w=1/[\s^2^(Fo^2^)+(0.0243P)^2^+0.6991P] where P=(Fo^2^+2Fc^2^)/3'
_refine_ls_weighting_scheme calc
_refine_ls_wR_factor_gt 0.0435
_refine_ls_wR_factor_ref 0.0436
_reflns_Friedel_coverage 0.000
_reflns_number_gt 5237
_reflns_number_total 5308
_reflns_threshold_expression 'I > 2\s(I)'
_cod_data_source_file d4sc00093e3.cif
_cod_data_source_block 20230714_stannyleneBr_KC8_autored
_cod_depositor_comments 'Adding full bibliography for 1571336--1571341.cif.'
_cod_database_code 1571340
_shelx_shelxl_version_number 2019/3
_shelx_space_group_comment
;
The symmetry employed for this shelxl refinement is uniquely defined
by the following loop, which should always be used as a source of
symmetry information in preference to the above space-group names.
They are only intended as comments.
;
_shelx_estimated_absorpt_t_min 0.942
_shelx_estimated_absorpt_t_max 0.942

loop_
_space_group_symop_operation_xyz
'x, y, z'
'-x, -y, -z'

loop_
_atom_site_label
_atom_site_type_symbol
_atom_site_fract_x
_atom_site_fract_y
_atom_site_fract_z
_atom_site_U_iso_or_equiv
_atom_site_adp_type
_atom_site_occupancy
_atom_site_site_symmetry_order
_atom_site_calc_flag
_atom_site_refinement_flags_posn
_atom_site_refinement_flags_adp
_atom_site_refinement_flags_occupancy
_atom_site_disorder_assembly
_atom_site_disorder_group
C1 C 0.53543(14) 0.46220(13) 0.62118(10) 0.0117(2) Uani 1 1 d . . . . .
Sn1 Sn 0.33857(2) 0.48285(2) 0.55247(2) 0.01120(4) Uani 1 1 d . . . . .
Si1 Si 0.48502(4) 0.60780(4) 0.70979(3) 0.01105(7) Uani 1 1 d . . . . .
C2 C 0.51946(16) 0.57744(14) 0.85607(11) 0.0162(3) Uani 1 1 d . . . . .
H1 H 0.467558 0.519536 0.901903 0.024 Uiso 1 1 calc R U . . .
H2 H 0.482184 0.664823 0.891220 0.024 Uiso 1 1 calc R U . . .
H3 H 0.626625 0.532103 0.851463 0.024 Uiso 1 1 calc R U . . .
C3 C 0.27931(15) 0.71933(14) 0.73675(11) 0.0136(2) Uani 1 1 d . . . . .
C4 C 0.17010(15) 0.66119(14) 0.77606(11) 0.0163(3) Uani 1 1 d . . . . .
H4 H 0.200130 0.564808 0.782377 0.020 Uiso 1 1 calc R U . . .
C5 C 0.01917(16) 0.74151(17) 0.80589(12) 0.0212(3) Uani 1 1 d . . . . .
H5 H -0.052536 0.699827 0.830175 0.025 Uiso 1 1 calc R U . . .
C6 C -0.02651(16) 0.88194(17) 0.80023(13) 0.0242(3) Uani 1 1 d . . . . .
H6 H -0.129511 0.936873 0.820282 0.029 Uiso 1 1 calc R U . . .
C7 C 0.07900(17) 0.94240(15) 0.76503(12) 0.0226(3) Uani 1 1 d . . . . .
H7 H 0.048355 1.038718 0.762794 0.027 Uiso 1 1 calc R U . . .
C8 C 0.22948(16) 0.86166(14) 0.73311(12) 0.0177(3) Uani 1 1 d . . . . .
H8 H 0.300313 0.904269 0.708177 0.021 Uiso 1 1 calc R U . . .
C9 C 0.59605(15) 0.71380(13) 0.62618(11) 0.0134(2) Uani 1 1 d . . . . .
C10 C 0.56504(15) 0.78968(14) 0.52542(12) 0.0161(3) Uani 1 1 d . . . . .
H9 H 0.476183 0.800628 0.505107 0.019 Uiso 1 1 calc R U . . .
C11 C 0.66105(16) 0.84920(14) 0.45460(12) 0.0188(3) Uani 1 1 d . . . . .
H10 H 0.637296 0.899633 0.387166 0.023 Uiso 1 1 calc R U . . .
C12 C 0.79090(16) 0.83452(15) 0.48293(12) 0.0196(3) Uani 1 1 d . . . . .
H11 H 0.856475 0.875062 0.435251 0.024 Uiso 1 1 calc R U . . .
C13 C 0.82469(16) 0.76014(16) 0.58152(13) 0.0212(3) Uani 1 1 d . . . . .
H12 H 0.913939 0.749595 0.600998 0.025 Uiso 1 1 calc R U . . .
C14 C 0.72903(16) 0.70102(14) 0.65190(12) 0.0176(3) Uani 1 1 d . . . . .
H13 H 0.754125 0.650740 0.719042 0.021 Uiso 1 1 calc R U . . .
Si2 Si 0.64932(4) 0.29053(4) 0.67166(3) 0.01154(7) Uani 1 1 d . . . . .
C15 C 0.78795(15) 0.17875(14) 0.55462(12) 0.0172(3) Uani 1 1 d . . . . .
H14 H 0.734771 0.163466 0.505006 0.026 Uiso 1 1 calc R U . . .
H15 H 0.845663 0.091113 0.587581 0.026 Uiso 1 1 calc R U . . .
H16 H 0.855413 0.223618 0.510490 0.026 Uiso 1 1 calc R U . . .
C16 C 0.53118(15) 0.19633(14) 0.76333(12) 0.0158(3) Uani 1 1 d . . . . .
C17 C 0.56460(17) 0.05789(15) 0.75361(12) 0.0200(3) Uani 1 1 d . . . . .
H17 H 0.645259 0.010300 0.695112 0.024 Uiso 1 1 calc R U . . .
C18 C 0.4819(2) -0.01150(17) 0.82809(14) 0.0269(3) Uani 1 1 d . . . . .
H18 H 0.506068 -0.105273 0.819495 0.032 Uiso 1 1 calc R U . . .
C19 C 0.36483(19) 0.05545(18) 0.91436(14) 0.0281(3) Uani 1 1 d . . . . .
H19 H 0.308122 0.008163 0.964700 0.034 Uiso 1 1 calc R U . . .
C20 C 0.33071(18) 0.19193(18) 0.92697(14) 0.0274(3) Uani 1 1 d . . . . .
H20 H 0.251725 0.238036 0.987063 0.033 Uiso 1 1 calc R U . . .
C21 C 0.41209(16) 0.26152(15) 0.85165(13) 0.0224(3) Uani 1 1 d . . . . .
H21 H 0.386272 0.355557 0.860315 0.027 Uiso 1 1 calc R U . . .
C22 C 0.77368(15) 0.29621(13) 0.76012(11) 0.0142(2) Uani 1 1 d . . . . .
C23 C 0.88397(16) 0.35092(15) 0.71195(12) 0.0191(3) Uani 1 1 d . . . . .
H22 H 0.896786 0.382111 0.634513 0.023 Uiso 1 1 calc R U . . .
C24 C 0.97500(18) 0.36040(19) 0.77534(14) 0.0281(3) Uani 1 1 d . . . . .
H23 H 1.048818 0.398058 0.741258 0.034 Uiso 1 1 calc R U . . .
C25 C 0.95764(19) 0.3147(2) 0.88856(15) 0.0324(4) Uani 1 1 d . . . . .
H24 H 1.018132 0.322954 0.932405 0.039 Uiso 1 1 calc R U . . .
C26 C 0.85210(18) 0.25696(17) 0.93764(13) 0.0260(3) Uani 1 1 d . . . . .
H25 H 0.841798 0.223651 1.014551 0.031 Uiso 1 1 calc R U . . .
C27 C 0.76135(16) 0.24802(14) 0.87381(12) 0.0183(3) Uani 1 1 d . . . . .
H26 H 0.689337 0.208341 0.908054 0.022 Uiso 1 1 calc R U . . .

loop_
_atom_site_aniso_label
_atom_site_aniso_U_11
_atom_site_aniso_U_22
_atom_site_aniso_U_33
_atom_site_aniso_U_23
_atom_site_aniso_U_13
_atom_site_aniso_U_12
C1 0.0107(6) 0.0122(6) 0.0104(6) 0.0001(4) -0.0025(4) -0.0025(5)
Sn1 0.00914(5) 0.01276(5) 0.01025(5) -0.00068(3) -0.00132(3) -0.00314(4)
Si1 0.01025(16) 0.01103(16) 0.00981(16) -0.00032(12) -0.00205(12) -0.00207(13)
C2 0.0175(6) 0.0161(6) 0.0121(6) -0.0015(5) -0.0036(5) -0.0029(5)
C3 0.0130(6) 0.0154(6) 0.0095(6) -0.0014(5) -0.0025(5) -0.0020(5)
C4 0.0157(6) 0.0190(6) 0.0125(6) -0.0032(5) -0.0022(5) -0.0046(5)
C5 0.0143(7) 0.0335(8) 0.0162(6) -0.0051(6) -0.0021(5) -0.0088(6)
C6 0.0124(6) 0.0315(8) 0.0186(7) -0.0045(6) -0.0035(5) 0.0033(6)
C7 0.0219(7) 0.0177(7) 0.0174(7) -0.0003(5) -0.0033(6) 0.0028(6)
C8 0.0175(7) 0.0161(6) 0.0147(6) -0.0002(5) -0.0020(5) -0.0027(5)
C9 0.0125(6) 0.0117(6) 0.0140(6) -0.0028(5) -0.0012(5) -0.0029(5)
C10 0.0147(6) 0.0156(6) 0.0173(6) -0.0006(5) -0.0044(5) -0.0044(5)
C11 0.0207(7) 0.0158(6) 0.0174(6) 0.0022(5) -0.0039(5) -0.0057(5)
C12 0.0183(7) 0.0188(7) 0.0207(7) -0.0015(5) 0.0012(5) -0.0094(5)
C13 0.0158(7) 0.0256(7) 0.0234(7) -0.0016(6) -0.0045(6) -0.0090(6)
C14 0.0166(6) 0.0189(7) 0.0171(6) 0.0001(5) -0.0058(5) -0.0057(5)
Si2 0.01015(16) 0.01102(16) 0.01123(16) -0.00034(12) -0.00253(12) -0.00170(13)
C15 0.0141(6) 0.0179(6) 0.0168(6) -0.0039(5) -0.0033(5) -0.0019(5)
C16 0.0137(6) 0.0157(6) 0.0171(6) 0.0022(5) -0.0059(5) -0.0042(5)
C17 0.0244(7) 0.0181(7) 0.0181(7) 0.0002(5) -0.0066(6) -0.0080(6)
C18 0.0388(9) 0.0225(7) 0.0262(8) 0.0043(6) -0.0116(7) -0.0179(7)
C19 0.0288(8) 0.0333(9) 0.0267(8) 0.0104(7) -0.0072(6) -0.0202(7)
C20 0.0177(7) 0.0313(8) 0.0262(8) 0.0040(6) 0.0004(6) -0.0076(6)
C21 0.0165(7) 0.0182(7) 0.0263(8) 0.0014(6) -0.0016(6) -0.0033(5)
C22 0.0111(6) 0.0126(6) 0.0147(6) -0.0027(5) -0.0043(5) 0.0015(5)
C23 0.0145(6) 0.0223(7) 0.0178(7) -0.0031(5) -0.0028(5) -0.0039(5)
C24 0.0170(7) 0.0407(9) 0.0291(8) -0.0074(7) -0.0036(6) -0.0125(7)
C25 0.0212(8) 0.0503(11) 0.0280(8) -0.0101(7) -0.0120(6) -0.0087(7)
C26 0.0218(7) 0.0346(9) 0.0158(7) -0.0025(6) -0.0084(6) -0.0014(6)
C27 0.0153(6) 0.0182(6) 0.0156(6) -0.0009(5) -0.0039(5) 0.0000(5)

loop_
_atom_type_symbol
_atom_type_description
_atom_type_scat_dispersion_real
_atom_type_scat_dispersion_imag
_atom_type_scat_source
C C 0.0033 0.0016 'International Tables Vol C Tables 4.2.6.8 and 6.1.1.4'
H H 0.0000 0.0000 'International Tables Vol C Tables 4.2.6.8 and 6.1.1.4'
Sn Sn -0.6537 1.4246 'International Tables Vol C Tables 4.2.6.8 and 6.1.1.4'
Si Si 0.0817 0.0704 'International Tables Vol C Tables 4.2.6.8 and 6.1.1.4'

loop_
_geom_angle_atom_site_label_1
_geom_angle_atom_site_label_2
_geom_angle_atom_site_label_3
_geom_angle
_geom_angle_site_symmetry_1
_geom_angle_site_symmetry_3
_geom_angle_publ_flag
Si2 C1 Si1 117.58(7) . . ?
Si2 C1 Sn1 118.19(6) . . ?
Si1 C1 Sn1 110.28(6) . . ?
Si2 C1 Sn1 109.22(6) . 2_666 ?
Si1 C1 Sn1 105.41(6) . 2_666 ?
Sn1 C1 Sn1 92.35(5) . 2_666 ?
C1 Sn1 C1 87.65(5) . 2_666 ?
C1 Sn1 Sn1 43.96(3) . 2_666 ?
C1 Sn1 Sn1 43.68(3) 2_666 2_666 ?
C1 Si1 C2 120.70(6) . . ?
C1 Si1 C9 105.72(6) . . ?
C2 Si1 C9 106.34(6) . . ?
C1 Si1 C3 112.93(6) . . ?
C2 Si1 C3 102.05(6) . . ?
C9 Si1 C3 108.53(6) . . ?
C8 C3 C4 116.86(12) . . ?
C8 C3 Si1 121.97(10) . . ?
C4 C3 Si1 120.65(10) . . ?
C5 C4 C3 121.60(13) . . ?
C6 C5 C4 120.07(14) . . ?
C5 C6 C7 119.72(13) . . ?
C8 C7 C6 119.93(14) . . ?
C7 C8 C3 121.78(14) . . ?
C14 C9 C10 116.50(12) . . ?
C14 C9 Si1 120.35(10) . . ?
C10 C9 Si1 122.28(10) . . ?
C11 C10 C9 121.97(13) . . ?
C12 C11 C10 119.83(13) . . ?
C11 C12 C13 119.55(13) . . ?
C12 C13 C14 120.55(13) . . ?
C13 C14 C9 121.60(13) . . ?
C1 Si2 C16 112.36(6) . . ?
C1 Si2 C15 114.06(6) . . ?
C16 Si2 C15 108.92(6) . . ?
C1 Si2 C22 112.86(6) . . ?
C16 Si2 C22 105.84(6) . . ?
C15 Si2 C22 102.02(6) . . ?
C17 C16 C21 117.12(13) . . ?
C17 C16 Si2 122.59(11) . . ?
C21 C16 Si2 120.06(11) . . ?
C18 C17 C16 121.30(14) . . ?
C19 C18 C17 120.32(15) . . ?
C18 C19 C20 119.59(14) . . ?
C19 C20 C21 120.02(15) . . ?
C20 C21 C16 121.63(15) . . ?
C27 C22 C23 117.41(13) . . ?
C27 C22 Si2 122.93(11) . . ?
C23 C22 Si2 119.66(10) . . ?
C24 C23 C22 121.34(14) . . ?
C25 C24 C23 119.84(15) . . ?
C26 C25 C24 120.07(15) . . ?
C25 C26 C27 119.74(14) . . ?
C26 C27 C22 121.55(14) . . ?

loop_
_geom_bond_atom_site_label_1
_geom_bond_atom_site_label_2
_geom_bond_distance
_geom_bond_site_symmetry_2
_geom_bond_publ_flag
C1 Si2 1.8552(13) . ?
C1 Si1 1.8620(13) . ?
C1 Sn1 2.2756(13) . ?
C1 Sn1 2.2872(12) 2_666 ?
Sn1 Sn1 3.2919(2) 2_666 ?
Si1 C2 1.8773(14) . ?
Si1 C9 1.8978(14) . ?
Si1 C3 1.8990(14) . ?
C3 C8 1.4000(19) . ?
C3 C4 1.4078(19) . ?
C4 C5 1.392(2) . ?
C5 C6 1.383(2) . ?
C6 C7 1.391(2) . ?
C7 C8 1.391(2) . ?
C9 C14 1.4055(19) . ?
C9 C10 1.4101(19) . ?
C10 C11 1.3966(19) . ?
C11 C12 1.384(2) . ?
C12 C13 1.389(2) . ?
C13 C14 1.389(2) . ?
Si2 C16 1.8868(14) . ?
Si2 C15 1.8875(14) . ?
Si2 C22 1.8880(14) . ?
C16 C17 1.400(2) . ?
C16 C21 1.401(2) . ?
C17 C18 1.394(2) . ?
C18 C19 1.382(3) . ?
C19 C20 1.385(2) . ?
C20 C21 1.391(2) . ?
C22 C27 1.4022(19) . ?
C22 C23 1.403(2) . ?
C23 C24 1.392(2) . ?
C24 C25 1.389(3) . ?
C25 C26 1.387(3) . ?
C26 C27 1.391(2) . ?

loop_
_geom_torsion_atom_site_label_1
_geom_torsion_atom_site_label_2
_geom_torsion_atom_site_label_3
_geom_torsion_atom_site_label_4
_geom_torsion
_geom_torsion_site_symmetry_1
_geom_torsion_site_symmetry_2
_geom_torsion_site_symmetry_3
_geom_torsion_site_symmetry_4
_geom_torsion_publ_flag
Si2 C1 Si1 C2 -10.41(10) . . . . ?
Sn1 C1 Si1 C2 129.16(7) . . . . ?
Sn1 C1 Si1 C2 -132.37(6) 2_666 . . . ?
Si2 C1 Si1 C9 110.06(8) . . . . ?
Sn1 C1 Si1 C9 -110.37(6) . . . . ?
Sn1 C1 Si1 C9 -11.90(7) 2_666 . . . ?
Si2 C1 Si1 C3 -131.40(7) . . . . ?
Sn1 C1 Si1 C3 8.17(8) . . . . ?
Sn1 C1 Si1 C3 106.63(6) 2_666 . . . ?
C1 Si1 C3 C8 -138.64(11) . . . . ?
C2 Si1 C3 C8 90.27(12) . . . . ?
C9 Si1 C3 C8 -21.76(13) . . . . ?
C1 Si1 C3 C4 49.89(12) . . . . ?
C2 Si1 C3 C4 -81.20(12) . . . . ?
C9 Si1 C3 C4 166.77(10) . . . . ?
C8 C3 C4 C5 2.3(2) . . . . ?
Si1 C3 C4 C5 174.24(10) . . . . ?
C3 C4 C5 C6 -1.8(2) . . . . ?
C4 C5 C6 C7 -0.2(2) . . . . ?
C5 C6 C7 C8 1.6(2) . . . . ?
C6 C7 C8 C3 -0.9(2) . . . . ?
C4 C3 C8 C7 -1.0(2) . . . . ?
Si1 C3 C8 C7 -172.78(11) . . . . ?
C1 Si1 C9 C14 -99.26(11) . . . . ?
C2 Si1 C9 C14 30.18(12) . . . . ?
C3 Si1 C9 C14 139.31(11) . . . . ?
C1 Si1 C9 C10 69.68(12) . . . . ?
C2 Si1 C9 C10 -160.88(11) . . . . ?
C3 Si1 C9 C10 -51.74(12) . . . . ?
C14 C9 C10 C11 0.0(2) . . . . ?
Si1 C9 C10 C11 -169.34(11) . . . . ?
C9 C10 C11 C12 -0.1(2) . . . . ?
C10 C11 C12 C13 0.2(2) . . . . ?
C11 C12 C13 C14 -0.3(2) . . . . ?
C12 C13 C14 C9 0.2(2) . . . . ?
C10 C9 C14 C13 0.0(2) . . . . ?
Si1 C9 C14 C13 169.54(11) . . . . ?
Si1 C1 Si2 C16 91.14(8) . . . . ?
Sn1 C1 Si2 C16 -45.22(8) . . . . ?
Sn1 C1 Si2 C16 -148.88(6) 2_666 . . . ?
Si1 C1 Si2 C15 -144.28(7) . . . . ?
Sn1 C1 Si2 C15 79.37(8) . . . . ?
Sn1 C1 Si2 C15 -24.29(8) 2_666 . . . ?
Si1 C1 Si2 C22 -28.44(9) . . . . ?
Sn1 C1 Si2 C22 -164.80(6) . . . . ?
Sn1 C1 Si2 C22 91.54(7) 2_666 . . . ?
C1 Si2 C16 C17 137.70(12) . . . . ?
C15 Si2 C16 C17 10.32(14) . . . . ?
C22 Si2 C16 C17 -98.71(12) . . . . ?
C1 Si2 C16 C21 -47.94(13) . . . . ?
C15 Si2 C16 C21 -175.31(11) . . . . ?
C22 Si2 C16 C21 75.65(12) . . . . ?
C21 C16 C17 C18 0.6(2) . . . . ?
Si2 C16 C17 C18 175.11(12) . . . . ?
C16 C17 C18 C19 -0.5(2) . . . . ?
C17 C18 C19 C20 -0.4(3) . . . . ?
C18 C19 C20 C21 1.3(3) . . . . ?
C19 C20 C21 C16 -1.3(3) . . . . ?
C17 C16 C21 C20 0.3(2) . . . . ?
Si2 C16 C21 C20 -174.37(12) . . . . ?
C1 Si2 C22 C27 118.11(12) . . . . ?
C16 Si2 C22 C27 -5.17(13) . . . . ?
C15 Si2 C22 C27 -119.06(12) . . . . ?
C1 Si2 C22 C23 -61.73(12) . . . . ?
C16 Si2 C22 C23 174.99(11) . . . . ?
C15 Si2 C22 C23 61.10(12) . . . . ?
C27 C22 C23 C24 -1.7(2) . . . . ?
Si2 C22 C23 C24 178.16(12) . . . . ?
C22 C23 C24 C25 0.2(2) . . . . ?
C23 C24 C25 C26 1.4(3) . . . . ?
C24 C25 C26 C27 -1.5(3) . . . . ?
C25 C26 C27 C22 0.0(2) . . . . ?
C23 C22 C27 C26 1.6(2) . . . . ?
Si2 C22 C27 C26 -178.26(11) . . . . ?
